data_4132568
loop_
_publ_author_name
'Yuan, Shuai'
'Zhang, Peng'
'Zhang, Liangliang'
'Garcia-Esparza, Angel T'
'Sokaras, Dimosthenis'
'Qin, Jun-Sheng'
'Feng, Liang'
'Day, Gregory S.'
'Chen, Wenmiao'
'Drake, Hannah F.'
'Elumalai, Palani'
'Madrahimov, Sherzod T.'
'Sun, Daofeng'
'Zhou, Hong-Cai'

_publ_section_title
;
 Exposed Equatorial Positions of Metal Centers via Sequential Ligand
 Elimination and Installation in MOFs.
;
_journal_issue 34
_journal_name_full 'Journal of the American Chemical Society'
_journal_page_first 10814
_journal_page_last 10819
_journal_paper_doi 10.1021/jacs.8b04886
_journal_volume 140
_journal_year 2018
_chemical_formula_moiety 'C12 H10 Cl2 N2 O4 Pd, 2(C2 H6 O S)'
_chemical_formula_sum 'C16 H22 Cl2 N2 O6 Pd S2'
_chemical_formula_weight 579.77
_space_group_crystal_system triclinic
_space_group_IT_number 2
_space_group_name_Hall '-P 1'
_space_group_name_H-M_alt 'P -1'
_atom_sites_solution_hydrogens geom
_atom_sites_solution_primary iterative
_audit_creation_date 2018-05-04
_audit_creation_method
;
Olex2 1.2
(compiled 2018.04.26 svn.r3504 for OlexSys, GUI svn.r5492)
;
_cell_angle_alpha 99.2697(18)
_cell_angle_beta 101.0558(19)
_cell_angle_gamma 98.754(2)
_cell_formula_units_Z 1
_cell_length_a 5.5954(4)
_cell_length_b 8.3386(6)
_cell_length_c 12.7456(8)
_cell_measurement_reflns_used 6736
_cell_measurement_temperature 110(2)
_cell_measurement_theta_max 27.569
_cell_measurement_theta_min 2.521
_cell_volume 565.64(7)
_computing_cell_refinement 'SAINT v8.37A (Bruker, 2015)'
_computing_data_reduction 'SAINT v8.37A (Bruker, 2015)'
_computing_molecular_graphics 'Olex2 (Dolomanov et al., 2009)'
_computing_publication_material 'Olex2 (Dolomanov et al., 2009)'
_computing_structure_refinement 'XL (Sheldrick, 2008)'
_computing_structure_solution
;
Superflip (Palatinus & Chapuis, 2007;Palatinus & van der Lee, 2008;
Palatinus et al., 2012)
;
_diffrn_ambient_temperature 110.0
_diffrn_detector 'Bruker APEX2 area detector'
_diffrn_detector_area_resol_mean 7.9
_diffrn_detector_type 'CCD area detector'
_diffrn_measured_fraction_theta_full 0.998
_diffrn_measured_fraction_theta_max 0.989
_diffrn_measurement_device 'three-circle diffractometer'
_diffrn_measurement_device_type 'Bruker SMART APEX2 area detector'
_diffrn_measurement_method '\w and \f scans'
_diffrn_radiation_monochromator 'mirror optics'
_diffrn_radiation_probe x-ray
_diffrn_radiation_type MoK\a
_diffrn_radiation_wavelength 0.71073
_diffrn_reflns_av_R_equivalents 0.0195
_diffrn_reflns_av_unetI/netI 0.0219
_diffrn_reflns_Laue_measured_fraction_full 0.998
_diffrn_reflns_Laue_measured_fraction_max 0.989
_diffrn_reflns_limit_h_max 7
_diffrn_reflns_limit_h_min -7
_diffrn_reflns_limit_k_max 10
_diffrn_reflns_limit_k_min -10
_diffrn_reflns_limit_l_max 16
_diffrn_reflns_limit_l_min -16
_diffrn_reflns_number 7643
_diffrn_reflns_point_group_measured_fraction_full 0.998
_diffrn_reflns_point_group_measured_fraction_max 0.989
_diffrn_reflns_theta_full 25.242
_diffrn_reflns_theta_max 27.569
_diffrn_reflns_theta_min 2.520
_diffrn_source 'microfocus sealed X-ray tube'
_diffrn_source_type 'Incoatec I\ms'
_exptl_absorpt_coefficient_mu 1.275
_exptl_absorpt_correction_T_max 0.7456
_exptl_absorpt_correction_T_min 0.6323
_exptl_absorpt_correction_type multi-scan
_exptl_crystal_colour yellow
_exptl_crystal_colour_primary yellow
_exptl_crystal_density_diffrn 1.702
_exptl_crystal_description needle
_exptl_crystal_F_000 292
_exptl_crystal_size_max 0.12
_exptl_crystal_size_mid 0.05
_exptl_crystal_size_min 0.04
_refine_diff_density_max 0.385
_refine_diff_density_min -0.865
_refine_diff_density_rms 0.140
_refine_ls_extinction_method none
_refine_ls_goodness_of_fit_ref 1.244
_refine_ls_hydrogen_treatment constr
_refine_ls_matrix_type full
_refine_ls_number_parameters 136
_refine_ls_number_reflns 2590
_refine_ls_number_restraints 0
_refine_ls_restrained_S_all 1.244
_refine_ls_R_factor_all 0.0250
_refine_ls_R_factor_gt 0.0228
_refine_ls_shift/su_max 0.000
_refine_ls_shift/su_mean 0.000
_refine_ls_structure_factor_coef Fsqd
_refine_ls_weighting_details 'w=1/[\s^2^(Fo^2^)+(0.0266P)^2^+0.2841P] where P=(Fo^2^+2Fc^2^)/3'
_refine_ls_weighting_scheme calc
_refine_ls_wR_factor_gt 0.0593
_refine_ls_wR_factor_ref 0.0605
_reflns_Friedel_coverage 0.000
_reflns_number_gt 2451
_reflns_number_total 2590
_reflns_threshold_expression 'I > 2\s(I)'
_cod_data_source_file ja8b04886_si_002.cif
_cod_data_source_block PdINA
_cod_database_code 4132568
_shelx_shelxl_version_number 2014/7
_shelx_space_group_comment
;
The symmetry employed for this shelxl refinement is uniquely defined
by the following loop, which should always be used as a source of
symmetry information in preference to the above space-group names.
They are only intended as comments.
;
_shelx_estimated_absorpt_t_max 0.951
_shelx_estimated_absorpt_t_min 0.862
_olex2_refinement_description
;
1. Fixed Uiso
 At 1.2 times of:
  All C(H) groups
 At 1.5 times of:
  All C(H,H,H) groups, All O(H) groups
2.a Aromatic/amide H refined with riding coordinates:
 C5(H5), C4(H4), C3(H3), C6(H6)
2.b Idealised Me refined as rotating group:
 C15(H15a,H15b,H15c), C25(H25a,H25b,H25c)
2.c Idealised tetrahedral OH refined as rotating group:
 O2(H2)
;
_olex2_submission_special_instructions 'No special instructions were received'

loop_
_space_group_symop_operation_xyz
'x, y, z'
'-x, -y, -z'

loop_
_atom_site_label
_atom_site_type_symbol
_atom_site_fract_x
_atom_site_fract_y
_atom_site_fract_z
_atom_site_U_iso_or_equiv
_atom_site_adp_type
_atom_site_occupancy
_atom_site_site_symmetry_order
_atom_site_calc_flag
_atom_site_refinement_flags_posn
_atom_site_refinement_flags_adp
_atom_site_refinement_flags_occupancy
Pd1 Pd 0.0000 0.0000 0.0000 0.01324(7) Uani 1 2 d S T P
Cl1 Cl -0.00525(9) 0.27657(6) 0.00717(4) 0.01898(11) Uani 1 1 d . . .
S4 S 0.70616(9) 0.60892(6) 0.28733(4) 0.02040(12) Uani 1 1 d . . .
O3 O 0.8431(3) 0.78731(18) 0.32495(11) 0.0227(3) Uani 1 1 d . . .
O1 O 1.0698(3) 0.2754(2) 0.41406(12) 0.0259(3) Uani 1 1 d . . .
O2 O 0.8178(3) 0.13832(19) 0.50085(11) 0.0218(3) Uani 1 1 d . . .
H2 H 0.9406 0.1679 0.5539 0.033 Uiso 1 1 calc GR . .
N1 N 0.2803(3) 0.0566(2) 0.13286(13) 0.0147(3) Uani 1 1 d . . .
C5 C 0.2468(4) 0.0126(2) 0.22707(15) 0.0166(4) Uani 1 1 d . . .
H5 H 0.0910 -0.0489 0.2293 0.020 Uiso 1 1 calc R . .
C4 C 0.5018(4) 0.1420(2) 0.12941(15) 0.0164(4) Uani 1 1 d . . .
H4 H 0.5246 0.1732 0.0630 0.020 Uiso 1 1 calc R . .
C15 C 0.5444(5) 0.6004(3) 0.15196(18) 0.0328(6) Uani 1 1 d . . .
H15A H 0.4568 0.6935 0.1501 0.049 Uiso 1 1 calc GR . .
H15B H 0.4243 0.4961 0.1265 0.049 Uiso 1 1 calc GR . .
H15C H 0.6625 0.6068 0.1044 0.049 Uiso 1 1 calc GR . .
C3 C 0.6968(4) 0.1857(2) 0.21928(15) 0.0163(4) Uani 1 1 d . . .
H3 H 0.8525 0.2446 0.2146 0.020 Uiso 1 1 calc R . .
C1 C 0.8740(4) 0.1934(2) 0.41562(15) 0.0175(4) Uani 1 1 d . . .
C2 C 0.6619(4) 0.1422(2) 0.31698(15) 0.0151(4) Uani 1 1 d . . .
C6 C 0.4333(4) 0.0548(2) 0.32023(15) 0.0174(4) Uani 1 1 d . . .
H6 H 0.4051 0.0242 0.3861 0.021 Uiso 1 1 calc R . .
C25 C 0.4501(5) 0.5926(4) 0.3508(2) 0.0382(6) Uani 1 1 d . . .
H25A H 0.5104 0.6187 0.4301 0.057 Uiso 1 1 calc GR . .
H25B H 0.3536 0.4796 0.3286 0.057 Uiso 1 1 calc GR . .
H25C H 0.3449 0.6706 0.3286 0.057 Uiso 1 1 calc GR . .

loop_
_atom_site_aniso_label
_atom_site_aniso_U_11
_atom_site_aniso_U_22
_atom_site_aniso_U_33
_atom_site_aniso_U_23
_atom_site_aniso_U_13
_atom_site_aniso_U_12
Pd1 0.01101(11) 0.01571(12) 0.01150(11) 0.00437(7) -0.00012(7) -0.00060(8)
Cl1 0.0180(2) 0.0167(2) 0.0204(2) 0.00567(17) 0.00052(18) 0.00023(18)
S4 0.0172(3) 0.0193(3) 0.0211(3) 0.00355(19) -0.00165(19) 0.0005(2)
O3 0.0242(8) 0.0213(7) 0.0165(7) 0.0042(6) -0.0031(6) -0.0050(6)
O1 0.0157(8) 0.0370(9) 0.0202(7) 0.0083(6) -0.0013(6) -0.0061(7)
O2 0.0161(7) 0.0317(8) 0.0133(7) 0.0060(6) -0.0018(5) -0.0035(6)
N1 0.0128(8) 0.0162(8) 0.0142(7) 0.0051(6) 0.0007(6) 0.0003(6)
C5 0.0131(9) 0.0192(9) 0.0177(9) 0.0065(7) 0.0031(7) 0.0002(8)
C4 0.0154(9) 0.0189(10) 0.0145(9) 0.0046(7) 0.0026(7) 0.0008(8)
C15 0.0288(13) 0.0418(14) 0.0173(11) 0.0019(9) -0.0039(9) -0.0105(11)
C3 0.0134(9) 0.0182(9) 0.0165(9) 0.0039(7) 0.0030(7) 0.0007(7)
C1 0.0166(10) 0.0197(10) 0.0144(9) 0.0022(7) 0.0004(7) 0.0033(8)
C2 0.0135(9) 0.0167(9) 0.0144(9) 0.0029(7) 0.0007(7) 0.0036(7)
C6 0.0167(10) 0.0207(10) 0.0145(9) 0.0054(7) 0.0027(7) 0.0015(8)
C25 0.0348(14) 0.0434(15) 0.0343(13) 0.0079(11) 0.0147(11) -0.0083(12)

loop_
_atom_type_symbol
_atom_type_description
_atom_type_scat_dispersion_real
_atom_type_scat_dispersion_imag
_atom_type_scat_source
C C 0.0033 0.0016 'International Tables Vol C Tables 4.2.6.8 and 6.1.1.4'
H H 0.0000 0.0000 'International Tables Vol C Tables 4.2.6.8 and 6.1.1.4'
Cl Cl 0.1484 0.1585 'International Tables Vol C Tables 4.2.6.8 and 6.1.1.4'
N N 0.0061 0.0033 'International Tables Vol C Tables 4.2.6.8 and 6.1.1.4'
O O 0.0106 0.0060 'International Tables Vol C Tables 4.2.6.8 and 6.1.1.4'
Pd Pd -0.9988 1.0072 'International Tables Vol C Tables 4.2.6.8 and 6.1.1.4'
S S 0.1246 0.1234 'International Tables Vol C Tables 4.2.6.8 and 6.1.1.4'

loop_
_geom_angle_atom_site_label_1
_geom_angle_atom_site_label_2
_geom_angle_atom_site_label_3
_geom_angle
_geom_angle_site_symmetry_1
_geom_angle_site_symmetry_3
Cl1 Pd1 Cl1 180.00(2) . 2
N1 Pd1 Cl1 90.06(5) . .
N1 Pd1 Cl1 90.06(5) 2 2
N1 Pd1 Cl1 89.94(5) 2 .
N1 Pd1 Cl1 89.94(5) . 2
N1 Pd1 N1 180.0 2 .
O3 S4 C15 104.13(10) . .
O3 S4 C25 105.97(11) . .
C15 S4 C25 98.87(13) . .
C5 N1 Pd1 120.48(13) . .
C4 N1 Pd1 120.34(13) . .
C4 N1 C5 119.17(16) . .
N1 C5 C6 121.60(18) . .
N1 C4 C3 122.03(18) . .
C4 C3 C2 118.93(18) . .
O1 C1 O2 125.44(18) . .
O1 C1 C2 122.48(18) . .
O2 C1 C2 112.08(17) . .
C3 C2 C1 118.74(18) . .
C6 C2 C3 118.82(17) . .
C6 C2 C1 122.43(17) . .
C5 C6 C2 119.44(18) . .

loop_
_geom_bond_atom_site_label_1
_geom_bond_atom_site_label_2
_geom_bond_distance
_geom_bond_site_symmetry_2
Pd1 Cl1 2.2981(5) .
Pd1 Cl1 2.2982(5) 2
Pd1 N1 2.0120(15) 2
Pd1 N1 2.0120(15) .
S4 O3 1.5205(15) .
S4 C15 1.773(2) .
S4 C25 1.773(3) .
O1 C1 1.205(3) .
O2 C1 1.318(2) .
N1 C5 1.348(2) .
N1 C4 1.344(3) .
C5 C6 1.379(3) .
C4 C3 1.379(3) .
C3 C2 1.392(3) .
C1 C2 1.507(3) .
C2 C6 1.384(3) .
